data_1502318
loop_
_publ_author_name
'Wang, Chao'
'Flanigan, Darrin M.'
'Zakharov, Lev N.'
'Blakemore, Paul R.'

_publ_section_title
;
 Synthesis of 7,7'-dihydroxy-8,8'-biquinolyl (azaBINOL) via Pd-catalyzed
 directed double C-H functionalization of 8,8'-biquinolyl: emergence of an
 atropos from a tropos state.
;
_journal_issue 15
_journal_name_full 'Organic letters'
_journal_page_first 4024
_journal_page_last 4027
_journal_paper_doi 10.1021/ol201539d
_journal_volume 13
_journal_year 2011
_chemical_formula_moiety 'C18 H11 Cl N2'
_chemical_formula_sum 'C18 H11 Cl N2'
_chemical_formula_weight 290.74
_chemical_name_systematic
;

 ?

;
_space_group_IT_number 14
_symmetry_cell_setting monoclinic
_symmetry_space_group_name_Hall '-P 2ybc'
_symmetry_space_group_name_H-M 'P 1 21/c 1'
_atom_sites_solution_hydrogens geom
_atom_sites_solution_primary direct
_atom_sites_solution_secondary difmap
_audit_creation_method SHELXLTL
_cell_angle_alpha 90.00
_cell_angle_beta 109.564(2)
_cell_angle_gamma 90.00
_cell_formula_units_Z 4
_cell_length_a 10.9585(14)
_cell_length_b 8.8553(12)
_cell_length_c 15.429(2)
_cell_measurement_reflns_used 3512
_cell_measurement_temperature 173(2)
_cell_measurement_theta_max 23.83
_cell_measurement_theta_min 2.69
_cell_volume 1410.8(3)
_computing_cell_refinement 'Bruker SAINT'
_computing_data_collection 'Bruker SMART'
_computing_data_reduction 'Bruker SAINT'
_computing_molecular_graphics 'Bruker SHELXTL'
_computing_publication_material 'Bruker SHELXTL'
_computing_structure_refinement 'Bruker SHELXTL'
_computing_structure_solution 'Bruker SHELXTL'
_diffrn_ambient_temperature 173(2)
_diffrn_measured_fraction_theta_full 1.000
_diffrn_measured_fraction_theta_max 1.000
_diffrn_measurement_device_type 'Bruker Apex CCD area detector'
_diffrn_measurement_method 'phi and omega scans'
_diffrn_radiation_monochromator graphite
_diffrn_radiation_source 'fine-focus sealed tube'
_diffrn_radiation_type MoK\a
_diffrn_radiation_wavelength 0.71073
_diffrn_reflns_av_R_equivalents 0.0256
_diffrn_reflns_av_sigmaI/netI 0.0192
_diffrn_reflns_limit_h_max 13
_diffrn_reflns_limit_h_min -13
_diffrn_reflns_limit_k_max 10
_diffrn_reflns_limit_k_min -10
_diffrn_reflns_limit_l_max 18
_diffrn_reflns_limit_l_min -18
_diffrn_reflns_number 13100
_diffrn_reflns_theta_full 25.00
_diffrn_reflns_theta_max 25.00
_diffrn_reflns_theta_min 1.97
_exptl_absorpt_coefficient_mu 0.264
_exptl_absorpt_correction_T_max 0.9766
_exptl_absorpt_correction_T_min 0.9516
_exptl_absorpt_correction_type multi-scan
_exptl_absorpt_process_details SADABS
_exptl_crystal_colour colorless
_exptl_crystal_density_diffrn 1.369
_exptl_crystal_density_method 'not measured'
_exptl_crystal_description block
_exptl_crystal_F_000 600
_exptl_crystal_size_max 0.19
_exptl_crystal_size_mid 0.14
_exptl_crystal_size_min 0.09
_refine_diff_density_max 0.763
_refine_diff_density_min -0.278
_refine_diff_density_rms 0.057
_refine_ls_extinction_method none
_refine_ls_goodness_of_fit_ref 1.063
_refine_ls_hydrogen_treatment constr
_refine_ls_matrix_type full
_refine_ls_number_parameters 190
_refine_ls_number_reflns 2486
_refine_ls_number_restraints 0
_refine_ls_restrained_S_all 1.063
_refine_ls_R_factor_all 0.0597
_refine_ls_R_factor_gt 0.0514
_refine_ls_shift/su_max 0.000
_refine_ls_shift/su_mean 0.000
_refine_ls_structure_factor_coef Fsqd
_refine_ls_weighting_details 'calc w=1/[\s^2^(Fo^2^)+(0.0758P)^2^+1.1270P] where P=(Fo^2^+2Fc^2^)/3'
_refine_ls_weighting_scheme calc
_refine_ls_wR_factor_gt 0.1427
_refine_ls_wR_factor_ref 0.1493
_reflns_number_gt 2133
_reflns_number_total 2486
_reflns_threshold_expression >2sigma(I)
_cod_data_source_file ol201539d_si_003.cif
_cod_data_source_block pb31(S3)
_cod_depositor_comments
;
The following automatic conversions were performed:

'_symmetry_cell_setting' value 'Monoclinic' changed to 'monoclinic'
according to /home/saulius/struct/CIF-dictionaries/cif_core.dic
dictionary named 'cif_core.dic' version 2.4.1 from 2010-06-29.

Automatic conversion script
Id: cif_fix_values 1715 2011-07-08 13:25:40Z adriana 
;
_cod_original_sg_symbol_H-M P2(1)/c
_cod_database_code 1502318

loop_
_symmetry_equiv_pos_as_xyz
'x, y, z'
'-x, y+1/2, -z+1/2'
'-x, -y, -z'
'x, -y-1/2, z-1/2'

loop_
_atom_site_label
_atom_site_type_symbol
_atom_site_fract_x
_atom_site_fract_y
_atom_site_fract_z
_atom_site_U_iso_or_equiv
_atom_site_adp_type
_atom_site_occupancy
_atom_site_symmetry_multiplicity
_atom_site_calc_flag
_atom_site_refinement_flags
Cl1 Cl 0.36652(7) 0.59245(8) 1.11826(5) 0.0517(3) Uani 1 1 d .
N1 N 0.1939(2) 1.0561(3) 0.92198(15) 0.0411(5) Uani 1 1 d .
N2 N 0.2810(2) 0.6865(3) 0.85931(14) 0.0382(5) Uani 1 1 d .
C1 C 0.2049(3) 1.1981(3) 0.9024(2) 0.0461(7) Uani 1 1 d .
H1B H 0.1394 1.2399 0.8509 0.055 Uiso 1 1 calc R
C2 C 0.3074(3) 1.2931(3) 0.9526(2) 0.0443(7) Uani 1 1 d .
H2B H 0.3101 1.3957 0.9352 0.053 Uiso 1 1 calc R
C3 C 0.4020(2) 1.2350(3) 1.02603(19) 0.0398(6) Uani 1 1 d .
H3A H 0.4723 1.2967 1.0607 0.048 Uiso 1 1 calc R
C4 C 0.3957(2) 1.0837(3) 1.05061(17) 0.0346(6) Uani 1 1 d .
C5 C 0.2878(2) 0.9969(3) 0.99605(16) 0.0334(6) Uani 1 1 d .
C6 C 0.2762(2) 0.8417(3) 1.01644(16) 0.0333(6) Uani 1 1 d .
C7 C 0.3728(2) 0.7808(3) 1.08965(17) 0.0367(6) Uani 1 1 d .
C8 C 0.4809(2) 0.8659(3) 1.14404(16) 0.0394(6) Uani 1 1 d .
H8A H 0.5460 0.8193 1.1938 0.047 Uiso 1 1 calc R
C9 C 0.4912(2) 1.0134(3) 1.12495(16) 0.0380(6) Uani 1 1 d .
H9A H 0.5634 1.0703 1.1619 0.046 Uiso 1 1 calc R
C10 C 0.2865(3) 0.6134(4) 0.78689(19) 0.0499(7) Uani 1 1 d .
H10A H 0.3644 0.6199 0.7728 0.060 Uiso 1 1 calc R
C11 C 0.1847(3) 0.5257(4) 0.72851(19) 0.0521(8) Uani 1 1 d .
H11A H 0.1942 0.4758 0.6766 0.062 Uiso 1 1 calc R
C12 C 0.0731(3) 0.5140(3) 0.74764(18) 0.0447(7) Uani 1 1 d .
H12A H 0.0034 0.4549 0.7094 0.054 Uiso 1 1 calc R
C13 C 0.0611(2) 0.5901(3) 0.82491(17) 0.0373(6) Uani 1 1 d .
C14 C 0.1690(2) 0.6760(3) 0.87961(16) 0.0326(6) Uani 1 1 d .
C15 C 0.1623(2) 0.7522(3) 0.95862(17) 0.0344(6) Uani 1 1 d .
C16 C 0.0507(3) 0.7446(3) 0.9795(2) 0.0469(7) Uani 1 1 d .
H16A H 0.0451 0.7974 1.0316 0.056 Uiso 1 1 calc R
C17 C -0.0560(3) 0.6600(4) 0.9251(2) 0.0546(8) Uani 1 1 d .
H17A H -0.1324 0.6559 0.9411 0.066 Uiso 1 1 calc R
C18 C -0.0512(3) 0.5843(3) 0.8500(2) 0.0478(7) Uani 1 1 d .
H18B H -0.1238 0.5269 0.8142 0.057 Uiso 1 1 calc R

loop_
_atom_site_aniso_label
_atom_site_aniso_U_11
_atom_site_aniso_U_22
_atom_site_aniso_U_33
_atom_site_aniso_U_23
_atom_site_aniso_U_13
_atom_site_aniso_U_12
Cl1 0.0543(5) 0.0440(4) 0.0469(4) 0.0074(3) 0.0035(3) -0.0028(3)
N1 0.0322(11) 0.0429(13) 0.0411(12) 0.0005(10) 0.0027(9) -0.0038(9)
N2 0.0345(11) 0.0487(13) 0.0304(11) -0.0025(10) 0.0094(9) -0.0096(10)
C1 0.0412(15) 0.0452(16) 0.0449(15) 0.0066(12) 0.0054(12) 0.0030(12)
C2 0.0434(15) 0.0369(14) 0.0522(16) -0.0001(12) 0.0155(13) -0.0032(12)
C3 0.0342(14) 0.0419(15) 0.0444(15) -0.0101(12) 0.0145(12) -0.0083(11)
C4 0.0280(12) 0.0473(15) 0.0306(12) -0.0075(11) 0.0126(10) -0.0039(11)
C5 0.0264(12) 0.0431(15) 0.0302(12) -0.0028(11) 0.0089(10) -0.0014(10)
C6 0.0264(12) 0.0441(14) 0.0292(12) -0.0024(11) 0.0092(10) -0.0043(10)
C7 0.0341(13) 0.0457(15) 0.0306(13) 0.0006(11) 0.0110(11) -0.0006(11)
C8 0.0301(13) 0.0580(17) 0.0257(12) -0.0023(12) 0.0037(10) 0.0007(12)
C9 0.0293(13) 0.0525(16) 0.0304(13) -0.0084(11) 0.0075(10) -0.0073(11)
C10 0.0459(16) 0.066(2) 0.0391(15) -0.0025(14) 0.0155(13) -0.0110(14)
C11 0.0627(19) 0.0557(18) 0.0324(14) -0.0066(13) 0.0087(13) -0.0069(15)
C12 0.0404(15) 0.0427(15) 0.0367(14) 0.0022(12) -0.0060(12) -0.0071(12)
C13 0.0319(13) 0.0358(13) 0.0344(13) 0.0067(11) -0.0018(10) -0.0041(10)
C14 0.0265(12) 0.0341(13) 0.0313(12) 0.0071(10) 0.0018(10) -0.0036(10)
C15 0.0276(12) 0.0370(13) 0.0341(13) 0.0037(10) 0.0044(10) -0.0042(10)
C16 0.0364(14) 0.0565(18) 0.0490(16) -0.0051(13) 0.0161(12) -0.0072(13)
C17 0.0313(14) 0.068(2) 0.065(2) -0.0032(17) 0.0167(13) -0.0111(14)
C18 0.0275(13) 0.0501(17) 0.0558(18) 0.0041(13) 0.0009(12) -0.0123(12)

loop_
_atom_type_symbol
_atom_type_description
_atom_type_scat_dispersion_real
_atom_type_scat_dispersion_imag
_atom_type_scat_source
C C 0.0033 0.0016 'International Tables Vol C Tables 4.2.6.8 and 6.1.1.4'
H H 0.0000 0.0000 'International Tables Vol C Tables 4.2.6.8 and 6.1.1.4'
N N 0.0061 0.0033 'International Tables Vol C Tables 4.2.6.8 and 6.1.1.4'
Cl Cl 0.1484 0.1585 'International Tables Vol C Tables 4.2.6.8 and 6.1.1.4'

loop_
_geom_angle_atom_site_label_1
_geom_angle_atom_site_label_2
_geom_angle_atom_site_label_3
_geom_angle
C1 N1 C5 117.5(2)
C10 N2 C14 117.6(2)
N1 C1 C2 124.4(3)
N1 C1 H1B 117.8
C2 C1 H1B 117.8
C3 C2 C1 118.6(3)
C3 C2 H2B 120.7
C1 C2 H2B 120.7
C2 C3 C4 119.8(2)
C2 C3 H3A 120.1
C4 C3 H3A 120.1
C3 C4 C9 123.5(2)
C3 C4 C5 117.5(2)
C9 C4 C5 119.0(2)
N1 C5 C6 117.3(2)
N1 C5 C4 122.2(2)
C6 C5 C4 120.5(2)
C7 C6 C5 117.3(2)
C7 C6 C15 122.8(2)
C5 C6 C15 119.8(2)
C6 C7 C8 122.6(3)
C6 C7 Cl1 120.1(2)
C8 C7 Cl1 117.2(2)
C9 C8 C7 119.9(2)
C9 C8 H8A 120.0
C7 C8 H8A 120.0
C8 C9 C4 120.6(2)
C8 C9 H9A 119.7
C4 C9 H9A 119.7
N2 C10 C11 124.4(3)
N2 C10 H10A 117.8
C11 C10 H10A 117.8
C12 C11 C10 118.8(3)
C12 C11 H11A 120.6
C10 C11 H11A 120.6
C11 C12 C13 119.5(2)
C11 C12 H12A 120.2
C13 C12 H12A 120.2
C18 C13 C12 123.4(2)
C18 C13 C14 119.1(2)
C12 C13 C14 117.6(2)
N2 C14 C15 118.3(2)
N2 C14 C13 122.1(2)
C15 C14 C13 119.6(2)
C16 C15 C14 119.2(2)
C16 C15 C6 121.3(2)
C14 C15 C6 119.5(2)
C15 C16 C17 121.1(3)
C15 C16 H16A 119.5
C17 C16 H16A 119.5
C18 C17 C16 120.8(3)
C18 C17 H17A 119.6
C16 C17 H17A 119.6
C17 C18 C13 120.3(2)
C17 C18 H18B 119.9
C13 C18 H18B 119.9

loop_
_geom_bond_atom_site_label_1
_geom_bond_atom_site_label_2
_geom_bond_distance
Cl1 C7 1.733(3)
N1 C1 1.308(4)
N1 C5 1.361(3)
N2 C10 1.310(4)
N2 C14 1.368(3)
C1 C2 1.410(4)
C1 H1B 0.9500
C2 C3 1.356(4)
C2 H2B 0.9500
C3 C4 1.401(4)
C3 H3A 0.9500
C4 C9 1.412(4)
C4 C5 1.425(3)
C5 C6 1.425(4)
C6 C7 1.373(3)
C6 C15 1.496(3)
C7 C8 1.418(4)
C8 C9 1.352(4)
C8 H8A 0.9500
C9 H9A 0.9500
C10 C11 1.409(4)
C10 H10A 0.9500
C11 C12 1.355(4)
C11 H11A 0.9500
C12 C13 1.414(4)
C12 H12A 0.9500
C13 C18 1.410(4)
C13 C14 1.421(3)
C14 C15 1.416(4)
C15 C16 1.367(4)
C16 C17 1.406(4)
C16 H16A 0.9500
C17 C18 1.354(4)
C17 H17A 0.9500
C18 H18B 0.9500

loop_
_geom_torsion_atom_site_label_1
_geom_torsion_atom_site_label_2
_geom_torsion_atom_site_label_3
_geom_torsion_atom_site_label_4
_geom_torsion
C5 N1 C1 C2 0.3(4)
N1 C1 C2 C3 0.3(4)
C1 C2 C3 C4 -0.3(4)
C2 C3 C4 C9 178.8(2)
C2 C3 C4 C5 -0.1(4)
C1 N1 C5 C6 -179.3(2)
C1 N1 C5 C4 -0.8(4)
C3 C4 C5 N1 0.7(4)
C9 C4 C5 N1 -178.3(2)
C3 C4 C5 C6 179.2(2)
C9 C4 C5 C6 0.2(3)
N1 C5 C6 C7 178.3(2)
C4 C5 C6 C7 -0.3(3)
N1 C5 C6 C15 -1.5(3)
C4 C5 C6 C15 179.9(2)
C5 C6 C7 C8 -0.1(4)
C15 C6 C7 C8 179.7(2)
C5 C6 C7 Cl1 -179.42(17)
C15 C6 C7 Cl1 0.4(3)
C6 C7 C8 C9 0.5(4)
Cl1 C7 C8 C9 179.90(19)
C7 C8 C9 C4 -0.6(4)
C3 C4 C9 C8 -178.6(2)
C5 C4 C9 C8 0.3(4)
C14 N2 C10 C11 0.4(4)
N2 C10 C11 C12 -0.5(5)
C10 C11 C12 C13 0.4(4)
C11 C12 C13 C18 -180.0(3)
C11 C12 C13 C14 -0.3(4)
C10 N2 C14 C15 178.9(2)
C10 N2 C14 C13 -0.3(4)
C18 C13 C14 N2 179.9(2)
C12 C13 C14 N2 0.2(4)
C18 C13 C14 C15 0.8(4)
C12 C13 C14 C15 -178.9(2)
N2 C14 C15 C16 179.2(2)
C13 C14 C15 C16 -1.6(4)
N2 C14 C15 C6 0.4(3)
C13 C14 C15 C6 179.6(2)
C7 C6 C15 C16 90.7(3)
C5 C6 C15 C16 -89.5(3)
C7 C6 C15 C14 -90.5(3)
C5 C6 C15 C14 89.3(3)
C14 C15 C16 C17 1.4(4)
C6 C15 C16 C17 -179.8(3)
C15 C16 C17 C18 -0.4(5)
C16 C17 C18 C13 -0.5(5)
C12 C13 C18 C17 179.9(3)
C14 C13 C18 C17 0.2(4)
